data_2009431
loop_
_publ_author_name
'Nemoto, Takashi'
'Ono, Taizo'
'Uchida, Akira'
'Ohashi, Yuji'
'Yamamoto, Gaku'

_publ_section_title
;
 Structures of
 <i>ap</i>-8-bromo-1,4-dimethyl-9-(2-methylbenzyl)triptycene and
 <i>sc</i>*(9<i>S</i>*)-8-bromo-1,4-dimethyl-9-(2-methylbenzyl)triptycene
;
_journal_issue 2
_journal_name_full 'Acta Crystallographica Section C'
_journal_page_first 297
_journal_page_last 300
_journal_paper_doi 10.1107/S0108270193008467
_journal_volume 50
_journal_year 1994
_chemical_formula_moiety 'C30 H25 Br'
_chemical_formula_sum 'C30 H25 Br'
_chemical_formula_weight 465.431
_chemical_melting_point 532.75
_chemical_name_common ap-8-bromo-1,4-dimethyl-9-(2-methylbenzyl)triptycene
_chemical_name_systematic
;ap-8-bromo-1,4-dimethyl-9-(2-methylbenzyl)-9,10-dihydro-9,10[1',2']-
benzenoanthracene
;
_space_group_IT_number 2
_symmetry_cell_setting triclinic
_symmetry_space_group_name_Hall '-P 1'
_symmetry_space_group_name_H-M 'P -1'
_cell_angle_alpha 115.032(9)
_cell_angle_beta 102.59(2)
_cell_angle_gamma 78.090(10)
_cell_formula_units_Z 4
_cell_length_a 10.0700(10)
_cell_length_b 15.9250(10)
_cell_length_c 15.582(2)
_cell_measurement_reflns_used 21
_cell_measurement_temperature 296
_cell_measurement_theta_max 30.40
_cell_measurement_theta_min 20.85
_cell_volume 2191.2(4)
_computing_molecular_graphics 'ORTEPII (Johnson, 1976)'
_computing_structure_refinement 'SHELX76 (Sheldrick, 1976)'
_computing_structure_solution 'TEXSAN (Molecular Structure Corporation, 1985)'
_diffrn_ambient_temperature 296
_diffrn_measurement_device 'RIGAKU AFC-4'
_diffrn_measurement_method '\w/2\q scan'
_diffrn_radiation_monochromator graphite
_diffrn_radiation_source 'X-ray tube'
_diffrn_radiation_type 'Cu K\a'
_diffrn_radiation_wavelength 1.54178
_diffrn_reflns_limit_h_max 11
_diffrn_reflns_limit_h_min -11
_diffrn_reflns_limit_k_max 17
_diffrn_reflns_limit_k_min -18
_diffrn_reflns_limit_l_max 17
_diffrn_reflns_limit_l_min 0
_diffrn_reflns_number 7082
_diffrn_reflns_theta_max 62.5
_diffrn_reflns_theta_min 1.5
_diffrn_standards_decay_% 0
_diffrn_standards_interval_count 50
_diffrn_standards_number 3
_exptl_absorpt_coefficient_mu 2.65040
_exptl_absorpt_correction_type none
_exptl_crystal_colour colourless
_exptl_crystal_density_diffrn 1.411
_exptl_crystal_density_meas 1.413
_exptl_crystal_density_method 'flotation (C~6~H~12~/CCl~4~)'
_exptl_crystal_description 'plate like crystal'
_exptl_crystal_F_000 960
_exptl_crystal_size_max 0.4
_exptl_crystal_size_mid 0.3
_exptl_crystal_size_min 0.2
_refine_diff_density_max 0.72458
_refine_diff_density_min -0.58881
_refine_ls_goodness_of_fit_obs 0.874
_refine_ls_hydrogen_treatment
;
refxyz except H's attached to C5A, C21A, C22A, C27A, C30A, C21B, C29B, C30B
;
_refine_ls_matrix_type full
_refine_ls_number_constraints 0
_refine_ls_number_parameters 673
_refine_ls_number_reflns 4470
_refine_ls_number_restraints 18
_refine_ls_R_factor_obs 0.061
_refine_ls_shift/esd_max 0.013
_refine_ls_weighting_details 'w = 1/[\s^2^(F) + 0.003413F^2^]'
_refine_ls_weighting_scheme calc
_refine_ls_wR_factor_obs 0.068
_reflns_number_observed 5098
_reflns_number_total 6911
_reflns_observed_criterion >4sigma(F)
_cod_data_source_file as1064.cif
_cod_data_source_block BMAP
_cod_depositor_comments
;
 Adding proper _atom_site_type_symbol data item values instead of
 the placeholder ones ('?').

 Antanas Vaitkus,
 2017-01-15

The following automatic conversions were performed:

'_chemical_melting_point' value '259.6_C' was changed to '532.75' -
it was converted from degrees Celsius(C) to Kelvins(K).

Automatic conversion script
Id: cif_fix_values 1646 2011-03-28 12:23:43Z adriana 

The following automatic conversions were performed:

'_chemical_melting_point' value '259.6_C' was changed to '532.75' -
it was converted from degrees Celsius(C) to Kelvins(K).

Automatic conversion script
Id: cif_fix_values 1715 2011-07-08 13:25:40Z adriana 

The following automatic conversions were performed:

'_refine_ls_weighting_scheme' value '1/[\s^2^(F) + 0.003413F^2^]' was
changed to 'calc'. New tag '_refine_ls_weighting_details' was
created. The value of the new tag was set to 'w = 1/[\s^2^(F) +
0.003413F^2^]'.

Automatic conversion script
Id: cif_fix_values 3143 2015-03-26 13:38:13Z robertas 
;
_cod_original_cell_volume 2191.0(10)
_cod_database_code 2009431

loop_
_symmetry_equiv_pos_as_xyz
+x,+y,+z
-x,-y,-z

loop_
_atom_site_aniso_label
_atom_site_aniso_U_11
_atom_site_aniso_U_22
_atom_site_aniso_U_33
_atom_site_aniso_U_12
_atom_site_aniso_U_13
_atom_site_aniso_U_23
Br1A 0.0623(5) 0.0504(5) 0.0591(5) -0.0030(4) 0.0185(4) 0.0325(4)
C1A 0.040(4) 0.047(4) 0.026(3) -0.002(3) 0.003(3) 0.016(3)
C2A 0.043(4) 0.066(6) 0.036(4) 0.011(4) 0.018(3) 0.014(4)
C3A 0.038(4) 0.067(6) 0.053(5) 0.006(4) 0.018(4) 0.029(4)
C4A 0.025(3) 0.048(4) 0.053(4) 0.002(3) 0.013(3) 0.029(4)
C5A 0.040(4) 0.046(4) 0.033(4) 0.004(3) 0.006(3) 0.005(3)
C6A 0.048(5) 0.071(6) 0.033(4) 0.006(4) -0.001(3) 0.016(4)
C7A 0.048(5) 0.059(5) 0.036(4) 0.011(4) 0.011(3) 0.024(4)
C8A 0.039(4) 0.038(4) 0.037(4) 0.007(3) 0.011(3) 0.017(3)
C9A 0.038(4) 0.038(4) 0.023(3) -0.006(3) 0.006(3) 0.012(3)
C10A 0.036(4) 0.038(4) 0.033(4) -0.009(3) 0.000(3) 0.015(3)
C11A 0.041(4) 0.034(4) 0.034(4) 0.002(3) 0.007(3) 0.010(3)
C12A 0.036(4) 0.035(4) 0.023(3) -0.002(3) 0.007(3) 0.012(3)
C13A 0.032(4) 0.050(4) 0.029(4) -0.005(3) 0.004(3) 0.011(3)
C14A 0.041(4) 0.053(5) 0.047(5) 0.005(4) 0.001(4) 0.023(4)
C15A 0.054(5) 0.048(5) 0.060(5) 0.021(4) 0.012(4) 0.029(4)
C16A 0.060(5) 0.041(4) 0.038(4) -0.007(4) 0.008(4) 0.021(3)
C17A 0.030(3) 0.033(4) 0.027(3) -0.002(3) 0.005(3) 0.011(3)
C18A 0.031(3) 0.041(4) 0.032(4) -0.004(3) 0.002(3) 0.017(3)
C19A 0.032(4) 0.031(4) 0.031(4) 0.000(3) 0.001(3) 0.006(3)
C20A 0.035(4) 0.031(4) 0.021(3) 0.003(3) 0.007(3) 0.008(3)
C21A 0.037(4) 0.071(6) 0.082(6) -0.001(4) 0.016(4) 0.046(5)
C22A 0.059(5) 0.036(4) 0.038(4) 0.002(4) 0.002(4) 0.009(3)
C23A 0.040(4) 0.034(4) 0.038(4) -0.010(3) 0.007(3) 0.014(3)
C24A 0.030(3) 0.028(3) 0.029(3) -0.009(3) 0.004(3) 0.002(3)
C25A 0.032(4) 0.035(4) 0.048(4) -0.006(3) 0.008(3) 0.013(3)
C26A 0.040(4) 0.048(5) 0.049(5) -0.013(4) 0.005(4) 0.001(4)
C27A 0.045(5) 0.061(6) 0.047(5) 0.002(4) 0.003(4) 0.009(4)
C28A 0.044(4) 0.047(5) 0.041(4) 0.007(4) 0.007(3) 0.019(4)
C29A 0.032(4) 0.040(4) 0.040(4) -0.005(3) 0.004(3) 0.015(3)
C30A 0.072(6) 0.051(5) 0.051(5) -0.031(4) 0.013(4) 0.007(4)
Br1B 0.0595(5) 0.0564(5) 0.0579(5) -0.0082(4) -0.0100(4) 0.0390(5)
C1B 0.045(4) 0.035(4) 0.030(3) -0.003(3) 0.004(3) 0.016(3)
C2B 0.048(5) 0.062(5) 0.027(4) -0.019(4) -0.005(3) 0.016(4)
C3B 0.039(4) 0.067(6) 0.040(4) -0.005(4) -0.003(3) 0.032(4)
C4B 0.034(4) 0.053(5) 0.040(4) -0.004(3) 0.007(3) 0.025(4)
C5B 0.052(5) 0.050(5) 0.034(4) -0.023(4) 0.011(3) 0.011(4)
C6B 0.065(6) 0.071(6) 0.039(5) -0.033(5) 0.007(4) 0.017(4)
C7B 0.064(5) 0.068(6) 0.035(4) -0.030(5) -0.013(4) 0.032(4)
C8B 0.038(4) 0.043(4) 0.037(4) -0.027(3) -0.012(3) 0.017(3)
C9B 0.032(3) 0.027(3) 0.033(3) -0.002(3) 0.004(3) 0.015(3)
C10B 0.034(4) 0.031(4) 0.039(4) 0.000(3) 0.019(3) 0.008(3)
C11B 0.032(4) 0.037(4) 0.032(4) -0.010(3) 0.002(3) 0.015(3)
C12B 0.028(3) 0.038(4) 0.031(3) -0.001(3) -0.001(3) 0.018(3)
C13B 0.034(4) 0.038(4) 0.041(4) -0.004(3) 0.003(3) 0.021(3)
C14B 0.044(4) 0.035(4) 0.042(4) -0.003(3) 0.013(3) 0.013(3)
C15B 0.059(5) 0.041(4) 0.041(4) -0.014(4) 0.002(4) 0.019(4)
C16B 0.049(4) 0.038(4) 0.030(4) 0.007(3) 0.009(3) 0.015(3)
C17B 0.036(4) 0.032(4) 0.028(3) -0.002(3) 0.002(3) 0.015(3)
C18B 0.030(3) 0.033(4) 0.034(4) 0.000(3) 0.004(3) 0.016(3)
C19B 0.037(4) 0.035(4) 0.020(3) -0.008(3) 0.006(3) 0.005(3)
C20B 0.038(4) 0.041(4) 0.023(3) -0.019(3) -0.002(3) 0.017(3)
C21B 0.036(4) 0.063(5) 0.063(5) 0.002(4) 0.005(4) 0.029(5)
C22B 0.051(5) 0.033(4) 0.047(5) -0.003(3) 0.014(4) 0.013(4)
C23B 0.028(4) 0.040(4) 0.041(4) 0.005(3) 0.005(3) 0.023(3)
C24B 0.027(3) 0.033(4) 0.043(4) -0.004(3) 0.004(3) 0.013(3)
C25B 0.034(4) 0.038(4) 0.041(4) -0.012(3) 0.008(3) -0.002(3)
C26B 0.043(5) 0.052(5) 0.058(5) -0.015(4) 0.024(4) -0.001(4)
C27B 0.090(7) 0.057(5) 0.038(5) -0.031(5) 0.030(5) 0.001(4)
C28B 0.070(6) 0.057(5) 0.041(4) -0.017(4) 0.009(4) 0.026(4)
C29B 0.043(4) 0.048(4) 0.047(4) -0.006(3) 0.010(3) 0.024(4)
C30B 0.041(5) 0.057(5) 0.056(5) 0.003(4) -0.005(4) 0.004(4)

loop_
_atom_site_label
_atom_site_fract_x
_atom_site_fract_y
_atom_site_fract_z
_atom_site_U_iso_or_equiv
_atom_site_thermal_displace_type
_atom_site_calc_flag
_atom_site_calc_attached_atom
_atom_site_refinement_flags
_atom_site_occupancy
_atom_site_type_symbol
Br1A 0.11927(9) 0.38203(6) 0.95075(6) 0.0525 Uani ? ? ? 1.0000 Br
C1A 0.2880(7) 0.4128(5) 0.6810(5) 0.0378 Uani ? ? ? 1.0000 C
C2A 0.3957(8) 0.4106(6) 0.6374(5) 0.0512 Uani ? ? ? 1.0000 C
C3A 0.4677(8) 0.4872(6) 0.6686(6) 0.0504 Uani ? ? ? 1.0000 C
C4A 0.4367(6) 0.5673(5) 0.7467(5) 0.0386 Uani ? ? ? 1.0000 C
C5A 0.3902(7) 0.6197(5) 1.0388(5) 0.0448 Uani ? ? ? 1.0000 C
H5A 0.4508 0.6695 1.0602 0.0760 Uiso ? ? R 1.0000 H
C6A 0.3930(8) 0.5724(6) 1.0954(6) 0.0557 Uani ? ? ? 1.0000 C
C7A 0.3103(8) 0.5036(6) 1.0650(5) 0.0473 Uani ? ? ? 1.0000 C
C8A 0.2228(7) 0.4811(5) 0.9779(5) 0.0384 Uani ? ? ? 1.0000 C
C9A 0.1320(7) 0.5184(5) 0.8182(4) 0.0323 Uani ? ? ? 1.0000 C
C10A 0.2948(7) 0.6464(5) 0.8849(5) 0.0357 Uani ? ? ? 1.0000 C
C11A 0.1488(7) 0.6861(5) 0.8703(5) 0.0379 Uani ? ? ? 1.0000 C
C12A 0.0586(6) 0.6189(4) 0.8360(4) 0.0309 Uani ? ? ? 1.0000 C
C13A -0.0799(7) 0.6479(5) 0.8298(5) 0.0385 Uani ? ? ? 1.0000 C
C14A -0.1296(8) 0.7416(6) 0.8518(5) 0.0482 Uani ? ? ? 1.0000 C
C15A -0.0413(9) 0.8059(6) 0.8805(6) 0.0547 Uani ? ? ? 1.0000 C
C16A 0.0989(8) 0.7799(5) 0.8919(5) 0.0441 Uani ? ? ? 1.0000 C
C17A 0.2480(6) 0.4968(4) 0.7561(4) 0.0306 Uani ? ? ? 1.0000 C
C18A 0.3306(6) 0.5690(5) 0.7917(5) 0.0342 Uani ? ? ? 1.0000 C
C19A 0.3032(7) 0.5979(5) 0.9517(5) 0.0350 Uani ? ? ? 1.0000 C
C20A 0.2157(6) 0.5286(4) 0.9185(4) 0.0303 Uani ? ? ? 1.0000 C
C21A 0.5210(8) 0.6472(6) 0.7857(7) 0.0576 Uani ? ? ? 1.0000 C
H21A 0.4638 0.7088 0.7943 0.0760 Uiso ? ? R 1.0000 H
H21C 0.5857 0.6330 0.7395 0.0760 Uiso ? ? R 1.0000 H
H21D 0.5743 0.6500 0.8487 0.0760 Uiso ? ? R 1.0000 H
C22A 0.2287(8) 0.3209(5) 0.6411(5) 0.0488 Uani ? ? ? 1.0000 C
H22A 0.2348 0.2979 0.6926 0.0760 Uiso ? ? R 1.0000 H
H22C 0.2829 0.2740 0.5903 0.0760 Uiso ? ? R 1.0000 H
H22D 0.1306 0.3297 0.6123 0.0760 Uiso ? ? R 1.0000 H
C23A 0.0242(8) 0.4500(5) 0.7780(5) 0.0361 Uani ? ? ? 1.0000 C
C24A -0.0625(6) 0.4354(4) 0.6812(4) 0.0315 Uani ? ? ? 1.0000 C
C25A -0.1524(7) 0.3681(5) 0.6470(5) 0.0387 Uani ? ? ? 1.0000 C
C26A -0.2304(8) 0.3494(6) 0.5578(6) 0.0510 Uani ? ? ? 1.0000 C
C27A -0.2233(8) 0.3958(6) 0.5012(6) 0.0576 Uani ? ? ? 1.0000 C
H27A -0.2823 0.3820 0.4374 0.0760 Uiso ? ? R 1.0000 H
C28A -0.1331(8) 0.4617(5) 0.5352(5) 0.0454 Uani ? ? ? 1.0000 C
C29A -0.0545(7) 0.4804(5) 0.6244(5) 0.0380 Uani ? ? ? 1.0000 C
C30A -0.1665(9) 0.3153(6) 0.7044(6) 0.0582 Uani ? ? ? 1.0000 C
H30A -0.0719 0.2848 0.7183 0.0760 Uiso ? ? R 1.0000 H
H30C -0.2300 0.2667 0.6702 0.0760 Uiso ? ? R 1.0000 H
H30D -0.1989 0.3608 0.7659 0.0760 Uiso ? ? R 1.0000 H
H2A 0.420(9) 0.350(6) 0.581(6) 0.0760 Uiso ? ? ? 1.0000 H
H3A 0.531(9) 0.484(6) 0.632(6) 0.0760 Uiso ? ? ? 1.0000 H
H6A 0.453(9) 0.587(6) 1.166(6) 0.0760 Uiso ? ? ? 1.0000 H
H7A 0.312(9) 0.465(6) 1.098(6) 0.0760 Uiso ? ? ? 1.0000 H
H10A 0.359(9) 0.690(6) 0.910(6) 0.0760 Uiso ? ? ? 1.0000 H
H13A -0.148(9) 0.603(6) 0.797(6) 0.0760 Uiso ? ? ? 1.0000 H
H14A -0.229(9) 0.762(6) 0.848(6) 0.0760 Uiso ? ? ? 1.0000 H
H15A -0.082(9) 0.871(6) 0.884(6) 0.0760 Uiso ? ? ? 1.0000 H
H16A 0.151(9) 0.816(6) 0.891(6) 0.0760 Uiso ? ? ? 1.0000 H
H23A -0.040(9) 0.464(6) 0.823(6) 0.0760 Uiso ? ? ? 1.0000 H
H23C 0.075(9) 0.398(6) 0.776(6) 0.0760 Uiso ? ? ? 1.0000 H
H26A -0.290(9) 0.306(6) 0.540(6) 0.0760 Uiso ? ? ? 1.0000 H
H28A -0.126(9) 0.498(6) 0.499(6) 0.0760 Uiso ? ? ? 1.0000 H
H29A 0.006(9) 0.525(6) 0.647(6) 0.0760 Uiso ? ? ? 1.0000 H
Br1B -0.42267(9) 0.12183(6) 0.54388(6) 0.0552 Uani ? ? ? 1.0000 Br
C1B -0.0565(7) 0.0913(5) 0.8177(5) 0.0360 Uani ? ? ? 1.0000 C
C2B 0.0808(8) 0.0912(6) 0.8581(5) 0.0460 Uani ? ? ? 1.0000 C
C3B 0.1774(8) 0.0130(6) 0.8275(5) 0.0471 Uani ? ? ? 1.0000 C
C4B 0.1427(7) -0.0681(5) 0.7513(5) 0.0400 Uani ? ? ? 1.0000 C
C5B -0.0604(8) -0.1195(6) 0.4611(5) 0.0441 Uani ? ? ? 1.0000 C
C6B -0.1218(9) -0.0722(7) 0.4032(6) 0.0567 Uani ? ? ? 1.0000 C
C7B -0.2280(9) -0.0031(6) 0.4317(5) 0.0515 Uani ? ? ? 1.0000 C
C8B -0.2743(7) 0.0224(5) 0.5197(5) 0.0384 Uani ? ? ? 1.0000 C
C9B -0.2389(6) -0.0121(4) 0.6802(4) 0.0298 Uani ? ? ? 1.0000 C
C10B -0.0423(7) -0.1452(5) 0.6140(5) 0.0352 Uani ? ? ? 1.0000 C
C11B -0.1588(6) -0.1817(5) 0.6288(5) 0.0332 Uani ? ? ? 1.0000 C
C12B -0.2645(6) -0.1102(5) 0.6637(5) 0.0322 Uani ? ? ? 1.0000 C
C13B -0.3840(7) -0.1357(5) 0.6712(5) 0.0365 Uani ? ? ? 1.0000 C
C14B -0.3944(8) -0.2278(5) 0.6485(5) 0.0402 Uani ? ? ? 1.0000 C
C15B -0.2864(8) -0.2978(6) 0.6179(5) 0.0455 Uani ? ? ? 1.0000 C
C16B -0.1646(8) -0.2745(5) 0.6085(5) 0.0399 Uani ? ? ? 1.0000 C
C17B -0.0945(7) 0.0078(4) 0.7412(4) 0.0319 Uani ? ? ? 1.0000 C
C18B 0.0063(6) -0.0668(4) 0.7078(5) 0.0320 Uani ? ? ? 1.0000 C
C19B -0.1058(7) -0.0963(5) 0.5466(4) 0.0317 Uani ? ? ? 1.0000 C
C20B -0.2124(6) -0.0257(5) 0.5782(4) 0.0314 Uani ? ? ? 1.0000 C
C21B 0.2502(8) -0.1510(6) 0.7167(6) 0.0544 Uani ? ? ? 1.0000 C
H21B 0.2645 -0.1658 0.6500 0.0760 Uiso ? ? R 1.0000 H
H21E 0.2225 -0.2066 0.7191 0.0760 Uiso ? ? R 1.0000 H
H21F 0.3374 -0.1345 0.7614 0.0760 Uiso ? ? R 1.0000 H
C22B -0.1450(9) 0.1840(5) 0.8575(6) 0.0437 Uani ? ? ? 1.0000 C
C23B -0.3616(7) 0.0585(5) 0.7188(5) 0.0353 Uani ? ? ? 1.0000 C
C24B -0.3955(6) 0.0729(5) 0.8142(5) 0.0355 Uani ? ? ? 1.0000 C
C25B -0.5089(7) 0.1383(5) 0.8487(5) 0.0423 Uani ? ? ? 1.0000 C
C26B -0.5397(9) 0.1539(6) 0.9371(6) 0.0547 Uani ? ? ? 1.0000 C
C27B -0.4648(10) 0.1080(6) 0.9923(6) 0.0607 Uani ? ? ? 1.0000 C
C28B -0.3535(9) 0.0438(6) 0.9578(6) 0.0516 Uani ? ? ? 1.0000 C
C29B -0.3194(7) 0.0263(5) 0.8700(5) 0.0432 Uani ? ? ? 1.0000 C
H29B -0.2386 -0.0205 0.8465 0.0760 Uiso ? ? R 1.0000 H
C30B -0.5966(8) 0.1908(6) 0.7894(6) 0.0612 Uani ? ? ? 1.0000 C
H30B -0.5404 0.2306 0.7804 0.0760 Uiso ? ? R 1.0000 H
H30E -0.6690 0.2317 0.8292 0.0760 Uiso ? ? R 1.0000 H
H30F -0.6410 0.1492 0.7255 0.0760 Uiso ? ? R 1.0000 H
H2B 0.097(9) 0.143(6) 0.908(6) 0.0760 Uiso ? ? ? 1.0000 H
H3B 0.273(9) 0.013(6) 0.856(6) 0.0760 Uiso ? ? ? 1.0000 H
H5B 0.011(9) -0.175(6) 0.432(6) 0.0760 Uiso ? ? ? 1.0000 H
H6B -0.085(9) -0.090(6) 0.342(6) 0.0760 Uiso ? ? ? 1.0000 H
H7B -0.276(9) 0.031(6) 0.391(6) 0.0760 Uiso ? ? ? 1.0000 H
H10B 0.040(9) -0.199(6) 0.590(6) 0.0760 Uiso ? ? ? 1.0000 H
H13B -0.466(9) -0.091(6) 0.689(6) 0.0760 Uiso ? ? ? 1.0000 H
H14B -0.488(9) -0.249(6) 0.649(6) 0.0760 Uiso ? ? ? 1.0000 H
H15B -0.295(9) -0.360(6) 0.593(6) 0.0760 Uiso ? ? ? 1.0000 H
H16B -0.092(9) -0.323(6) 0.585(6) 0.0760 Uiso ? ? ? 1.0000 H
H22B -0.215(9) 0.180(6) 0.887(6) 0.0760 Uiso ? ? ? 1.0000 H
H22E -0.085(9) 0.233(6) 0.898(6) 0.0760 Uiso ? ? ? 1.0000 H
H22F -0.200(9) 0.211(6) 0.817(6) 0.0760 Uiso ? ? ? 1.0000 H
H23B -0.445(9) 0.045(6) 0.678(6) 0.0760 Uiso ? ? ? 1.0000 H
H23E -0.351(9) 0.121(6) 0.724(6) 0.0760 Uiso ? ? ? 1.0000 H
H26B -0.612(9) 0.192(6) 0.952(6) 0.0760 Uiso ? ? ? 1.0000 H
H27B -0.502(9) 0.114(6) 1.047(6) 0.0760 Uiso ? ? ? 1.0000 H
H28B -0.309(9) 0.009(6) 0.993(6) 0.0760 Uiso ? ? ? 1.0000 H

loop_
_atom_type_symbol
_atom_type_scat_source
Br International_Tables_Vol_IV
C International_Tables_Vol_IV
H International_Tables_Vol_IV

loop_
_geom_angle_atom_site_label_1
_geom_angle_atom_site_label_2
_geom_angle_atom_site_label_3
_geom_angle
_geom_angle_publ_flag
C2A C1A C17A 117.8(7) ?
C2A C1A C22A 114.3(6) ?
C17A C1A C22A 127.9(7) ?
C1A C2A C3A 122.1(7) ?
C1A C2A H2A 117.(6) ?
C3A C2A H2A 121.(6) ?
C2A C3A C4A 120.7(8) ?
C2A C3A H3A 118.(5) ?
C4A C3A H3A 121.(5) ?
C3A C4A C18A 117.3(7) ?
C3A C4A C21A 121.1(8) ?
C18A C4A C21A 121.5(6) ?
H5A C5A C6A 120.0 ?
H5A C5A C19A 120.2 ?
C6A C5A C19A 119.9(8) ?
C5A C6A C7A 119.5(7) ?
C5A C6A H6A 125.(6) ?
C7A C6A H6A 115.(6) ?
C6A C7A C8A 121.2(9) ?
C6A C7A H7A 124.(5) ?
C8A C7A H7A 115.(5) ?
Br1A C8A C7A 113.4(7) ?
Br1A C8A C20A 125.5(5) ?
C7A C8A C20A 121.1(7) ?
C12A C9A C17A 108.5(6) yes
C12A C9A C20A 103.1(4) yes
C12A C9A C23A 109.3(5) yes
C17A C9A C20A 102.5(5) yes
C17A C9A C23A 116.5(5) yes
C20A C9A C23A 115.8(7) yes
C11A C10A C18A 109.1(5) yes
C11A C10A C19A 106.0(7) yes
C11A C10A H10A 116.(5) ?
C18A C10A C19A 105.0(6) yes
C18A C10A H10A 110.(5) ?
C19A C10A H10A 110.(6) ?
C10A C11A C12A 112.9(6) yes
C10A C11A C16A 126.3(7) ?
C12A C11A C16A 120.6(6) ?
C9A C12A C11A 113.6(5) yes
C9A C12A C13A 127.3(7) ?
C11A C12A C13A 118.8(6) ?
C12A C13A C14A 120.4(8) ?
C12A C13A H13A 121.(5) ?
C14A C13A H13A 117.(5) ?
C13A C14A C15A 120.3(7) ?
C13A C14A H14A 120.(6) ?
C15A C14A H14A 120.(6) ?
C14A C15A C16A 120.8(8) ?
C14A C15A H15A 118.(5) ?
C16A C15A H15A 121.(5) ?
C11A C16A C15A 118.8(8) ?
C11A C16A H16A 119.(5) ?
C15A C16A H16A 118.(5) ?
C1A C17A C9A 128.6(7) ?
C1A C17A C18A 118.4(6) ?
C9A C17A C18A 112.4(5) yes
C4A C18A C10A 123.9(6) ?
C4A C18A C17A 122.9(5) ?
C10A C18A C17A 113.1(7) yes
C5A C19A C10A 123.1(7) ?
C5A C19A C20A 122.4(8) ?
C10A C19A C20A 114.5(5) yes
C8A C20A C9A 132.9(6) ?
C8A C20A C19A 116.0(6) ?
C9A C20A C19A 111.0(7) yes
C4A C21A H21A 113.0 ?
C4A C21A H21C 107.5 ?
C4A C21A H21D 107.9 ?
H21A C21A H21C 109.5 ?
H21A C21A H21D 109.5 ?
H21C C21A H21D 109.5 ?
C1A C22A H22A 110.8 ?
C1A C22A H22C 108.0 ?
C1A C22A H22D 109.6 ?
H22A C22A H22C 109.5 ?
H22A C22A H22D 109.5 ?
H22C C22A H22D 109.5 ?
C9A C23A C24A 119.8(8) ?
C9A C23A H23A 112.(5) ?
C9A C23A H23C 102.(6) ?
C24A C23A H23A 107.(5) ?
C24A C23A H23C 110.(5) ?
H23A C23A H23C 105.(9) ?
C23A C24A C25A 116.5(7) ?
C23A C24A C29A 124.8(6) ?
C25A C24A C29A 118.7(6) ?
C24A C25A C26A 119.1(9) ?
C24A C25A C30A 122.0(6) ?
C26A C25A C30A 119.0(7) ?
C25A C26A C27A 122.1(8) ?
C25A C26A H26A 115.(6) ?
C27A C26A H26A 123.(6) ?
C26A C27A H27A 120.7 ?
C26A C27A C28A 118.5(7) ?
H27A C27A C28A 120.8 ?
C27A C28A C29A 119.4(9) ?
C27A C28A H28A 122.(4) ?
C29A C28A H28A 119.(5) ?
C24A C29A C28A 122.2(7) ?
C24A C29A H29A 119.(6) ?
C28A C29A H29A 119.(6) ?
C25A C30A H30A 105.3 ?
C25A C30A H30C 114.0 ?
C25A C30A H30D 109.0 ?
H30A C30A H30C 109.5 ?
H30A C30A H30D 109.5 ?
H30C C30A H30D 109.5 ?
C2B C1B C17B 117.0(6) ?
C2B C1B C22B 114.8(6) ?
C17B C1B C22B 128.1(6) ?
C1B C2B C3B 122.4(7) ?
C1B C2B H2B 113.(6) ?
C3B C2B H2B 124.(6) ?
C2B C3B C4B 121.3(7) ?
C2B C3B H3B 122.(5) ?
C4B C3B H3B 117.(4) ?
C3B C4B C18B 116.4(6) ?
C3B C4B C21B 120.5(6) ?
C18B C4B C21B 123.1(6) ?
C6B C5B C19B 120.1(7) ?
C6B C5B H5B 115.(6) ?
C19B C5B H5B 125.(6) ?
C5B C6B C7B 118.9(9) ?
C5B C6B H6B 118.(5) ?
C7B C6B H6B 123.(5) ?
C6B C7B C8B 121.7(9) ?
C6B C7B H7B 121.(5) ?
C8B C7B H7B 117.(5) ?
Br1B C8B C7B 113.6(6) ?
Br1B C8B C20B 126.9(5) ?
C7B C8B C20B 119.4(6) ?
C12B C9B C17B 109.4(5) yes
C12B C9B C20B 102.9(5) yes
C12B C9B C23B 109.0(6) yes
C17B C9B C20B 101.4(5) yes
C17B C9B C23B 116.9(4) yes
C20B C9B C23B 116.1(6) yes
C11B C10B C18B 108.6(6) yes
C11B C10B C19B 105.9(5) yes
C11B C10B H10B 112.(6) ?
C18B C10B C19B 104.3(6) yes
C18B C10B H10B 111.(4) ?
C19B C10B H10B 115.(6) ?
C10B C11B C12B 111.6(6) yes
C10B C11B C16B 125.3(6) ?
C12B C11B C16B 123.1(7) ?
C9B C12B C11B 115.0(6) yes
C9B C12B C13B 127.4(5) ?
C11B C12B C13B 117.4(7) ?
C12B C13B C14B 120.7(6) ?
C12B C13B H13B 122.(6) ?
C14B C13B H13B 117.(6) ?
C13B C14B C15B 121.3(8) ?
C13B C14B H14B 121.(5) ?
C15B C14B H14B 117.(5) ?
C14B C15B C16B 119.4(8) ?
C14B C15B H15B 123.(6) ?
C16B C15B H15B 116.(6) ?
C11B C16B C15B 117.9(6) ?
C11B C16B H16B 123.(7) ?
C15B C16B H16B 119.(7) ?
C1B C17B C9B 128.6(5) ?
C1B C17B C18B 119.1(6) ?
C9B C17B C18B 112.1(5) yes
C4B C18B C10B 122.2(5) ?
C4B C18B C17B 123.6(5) ?
C10B C18B C17B 114.1(5) yes
C5B C19B C10B 122.8(6) ?
C5B C19B C20B 122.4(7) ?
C10B C19B C20B 114.8(6) yes
C8B C20B C9B 131.1(5) ?
C8B C20B C19B 117.5(6) ?
C9B C20B C19B 111.4(6) yes
C4B C21B H21B 112.0 ?
C4B C21B H21E 109.5 ?
C4B C21B H21F 106.8 ?
H21B C21B H21E 109.5 ?
H21B C21B H21F 109.5 ?
H21E C21B H21F 109.5 ?
C1B C22B H22B 111.(6) ?
C1B C22B H22E 109.(5) ?
C1B C22B H22F 121.(5) ?
H22B C22B H22E 116.(7) ?
H22B C22B H22F 98.(9) ?
H22E C22B H22F 102.(8) ?
C9B C23B C24B 119.0(7) ?
C9B C23B H23B 114.(5) ?
C9B C23B H23E 110.(5) ?
C24B C23B H23B 103.(7) ?
C24B C23B H23E 106.(5) ?
H23B C23B H23E 104.(8) ?
C23B C24B C25B 118.2(7) ?
C23B C24B C29B 123.3(6) ?
C25B C24B C29B 118.5(7) ?
C24B C25B C26B 119.0(8) ?
C24B C25B C30B 120.4(7) ?
C26B C25B C30B 120.6(6) ?
C25B C26B C27B 122.7(8) ?
C25B C26B H26B 114.(7) ?
C27B C26B H26B 123.(7) ?
C26B C27B C28B 118.0(9) ?
C26B C27B H27B 118.(5) ?
C28B C27B H27B 124.(5) ?
C27B C28B C29B 121.1(9) ?
C27B C28B H28B 117.(5) ?
C29B C28B H28B 122.(5) ?
C24B C29B C28B 120.8(7) ?
C24B C29B H29B 119.5 ?
C28B C29B H29B 119.6 ?
C25B C30B H30B 110.2 ?
C25B C30B H30E 104.3 ?
C25B C30B H30F 113.8 ?
H30B C30B H30E 109.5 ?
H30B C30B H30F 109.5 ?
H30E C30B H30F 109.5 ?

loop_
_geom_bond_atom_site_label_1
_geom_bond_atom_site_label_2
_geom_bond_site_symmetry_1
_geom_bond_site_symmetry_2
_geom_bond_distance
_geom_bond_publ_flag
Br1A C8A ? ? 1.918(8) ?
C1A C2A ? ? 1.389(12) ?
C1A C17A ? ? 1.406(8) ?
C1A C22A ? ? 1.522(11) ?
C2A C3A ? ? 1.399(14) ?
C2A H2A ? ? 1.02(7) ?
C3A C4A ? ? 1.377(9) ?
C3A H3A ? ? 0.92(11) ?
C4A C18A ? ? 1.390(11) ?
C4A C21A ? ? 1.509(12) ?
C5A H5A ? ? 1.000 ?
C5A C6A ? ? 1.373(15) ?
C5A C19A ? ? 1.393(9) ?
C6A C7A ? ? 1.372(14) ?
C6A H6A ? ? 1.09(9) ?
C7A C8A ? ? 1.395(9) ?
C7A H7A ? ? 0.96(12) ?
C8A C20A ? ? 1.404(12) ?
C9A C12A ? ? 1.553(9) yes
C9A C17A ? ? 1.571(10) yes
C9A C20A ? ? 1.564(9) yes
C9A C23A ? ? 1.541(11) yes
C10A C11A ? ? 1.486(9) yes
C10A C18A ? ? 1.512(8) yes
C10A C19A ? ? 1.517(12) yes
C10A H10A ? ? 0.94(10) ?
C11A C12A ? ? 1.399(10) yes
C11A C16A ? ? 1.392(10) ?
C12A C13A ? ? 1.372(9) ?
C13A C14A ? ? 1.389(11) ?
C13A H13A ? ? 0.99(9) ?
C14A C15A ? ? 1.362(13) ?
C14A H14A ? ? 0.98(9) ?
C15A C16A ? ? 1.380(11) ?
C15A H15A ? ? 1.02(10) ?
C16A H16A ? ? 0.87(11) ?
C17A C18A ? ? 1.405(10) yes
C19A C20A ? ? 1.408(10) yes
C21A H21A ? ? 1.000 ?
C21A H21C ? ? 1.000 ?
C21A H21D ? ? 1.000 ?
C22A H22A ? ? 1.000 ?
C22A H22C ? ? 1.000 ?
C22A H22D ? ? 1.000 ?
C23A C24A ? ? 1.518(9) ?
C23A H23A ? ? 0.98(10) ?
C23A H23C ? ? 0.87(9) ?
C24A C25A ? ? 1.398(10) ?
C24A C29A ? ? 1.377(13) ?
C25A C26A ? ? 1.381(10) ?
C25A C30A ? ? 1.507(15) ?
C26A C27A ? ? 1.388(16) ?
C26A H26A ? ? 0.92(10) ?
C27A H27A ? ? 1.000 ?
C27A C28A ? ? 1.387(12) ?
C28A C29A ? ? 1.384(10) ?
C28A H28A ? ? 0.98(12) ?
C29A H29A ? ? 0.94(10) ?
C30A H30A ? ? 1.000 ?
C30A H30C ? ? 1.000 ?
C30A H30D ? ? 1.000 ?
Br1B C8B ? ? 1.909(6) ?
C1B C2B ? ? 1.388(10) ?
C1B C17B ? ? 1.416(8) ?
C1B C22B ? ? 1.511(9) ?
C2B C3B ? ? 1.387(11) ?
C2B H2B ? ? 0.87(8) ?
C3B C4B ? ? 1.380(9) ?
C3B H3B ? ? 0.97(9) ?
C4B C18B ? ? 1.393(9) ?
C4B C21B ? ? 1.506(10) ?
C5B C6B ? ? 1.381(14) ?
C5B C19B ? ? 1.377(11) ?
C5B H5B ? ? 1.02(8) ?
C6B C7B ? ? 1.364(12) ?
C6B H6B ? ? 1.01(10) ?
C7B C8B ? ? 1.411(12) ?
C7B H7B ? ? 0.99(10) ?
C8B C20B ? ? 1.397(11) ?
C9B C12B ? ? 1.540(11) yes
C9B C17B ? ? 1.565(8) yes
C9B C20B ? ? 1.585(10) yes
C9B C23B ? ? 1.527(9) yes
C10B C11B ? ? 1.511(12) yes
C10B C18B ? ? 1.527(8) yes
C10B C19B ? ? 1.521(11) yes
C10B H10B ? ? 1.06(8) ?
C11B C12B ? ? 1.398(8) yes
C11B C16B ? ? 1.385(11) ?
C12B C13B ? ? 1.390(11) ?
C13B C14B ? ? 1.377(11) ?
C13B H13B ? ? 0.98(8) ?
C14B C15B ? ? 1.389(10) ?
C14B H14B ? ? 1.06(10) ?
C15B C16B ? ? 1.405(13) ?
C15B H15B ? ? 0.91(9) ?
C16B H16B ? ? 0.96(8) ?
C17B C18B ? ? 1.387(8) yes
C19B C20B ? ? 1.387(8) yes
C21B H21B ? ? 1.000 ?
C21B H21E ? ? 1.000 ?
C21B H21F ? ? 1.000 ?
C22B H22B ? ? 0.94(11) ?
C22B H22E ? ? 0.99(9) ?
C22B H22F ? ? 0.93(10) ?
C23B C24B ? ? 1.509(12) ?
C23B H23B ? ? 0.93(8) ?
C23B H23E ? ? 0.99(11) ?
C24B C25B ? ? 1.407(9) ?
C24B C29B ? ? 1.384(11) ?
C25B C26B ? ? 1.386(13) ?
C25B C30B ? ? 1.526(13) ?
C26B C27B ? ? 1.366(15) ?
C26B H26B ? ? 0.86(9) ?
C27B C28B ? ? 1.383(12) ?
C27B H27B ? ? 0.96(11) ?
C28B C29B ? ? 1.383(13) ?
C28B H28B ? ? 0.92(10) ?
C29B H29B ? ? 1.000 ?
C30B H30B ? ? 1.000 ?
C30B H30E ? ? 1.000 ?
C30B H30F ? ? 1.000 ?

loop_
_geom_torsion_atom_site_label_1
_geom_torsion_atom_site_label_2
_geom_torsion_atom_site_label_3
_geom_torsion_atom_site_label_4
_geom_torsion
C17A C1A C2A C3A 2.8(12)
C22A C1A C2A C3A -176.2(8)
C2A C1A C17A C9A -179.2(7)
C2A C1A C17A C18A -8.9(10)
C22A C1A C17A C9A -0.3(12)
C22A C1A C17A C18A 170.0(7)
C1A C2A C3A C4A 2.2(13)
C2A C3A C4A C18A -0.8(12)
C2A C3A C4A C21A 175.2(8)
C3A C4A C18A C10A 172.4(7)
C3A C4A C18A C17A -5.6(11)
C21A C4A C18A C10A -3.6(11)
C21A C4A C18A C17A 178.4(7)
C19A C5A C6A C7A 0.4(13)
C6A C5A C19A C10A -179.6(7)
C6A C5A C19A C20A 0.4(11)
C5A C6A C7A C8A -0.4(13)
C6A C7A C8A Br1A 179.4(7)
C6A C7A C8A C20A -0.5(12)
Br1A C8A C20A C9A -1.3(11)
Br1A C8A C20A C19A -178.7(5)
C7A C8A C20A C9A 178.6(7)
C7A C8A C20A C19A 1.2(10)
C17A C9A C12A C11A -50.3(8)
C17A C9A C12A C13A 135.7(7)
C20A C9A C12A C11A 58.0(7)
C20A C9A C12A C13A -116.0(8)
C23A C9A C12A C11A -178.3(6)
C23A C9A C12A C13A 7.7(10)
C12A C9A C17A C1A -140.9(7)
C12A C9A C17A C18A 48.3(7)
C20A C9A C17A C1A 110.4(8)
C20A C9A C17A C18A -60.4(7)
C23A C9A C17A C1A -17.1(10)
C23A C9A C17A C18A 172.1(6)
C12A C9A C20A C8A 126.5(8)
C12A C9A C20A C19A -56.0(7)
C17A C9A C20A C8A -120.8(8)
C17A C9A C20A C19A 56.7(7)
C23A C9A C20A C8A 7.1(11)
C23A C9A C20A C19A -175.4(6)
C12A C9A C23A C24A 63.9(8)
C17A C9A C23A C24A -59.5(9)
C20A C9A C23A C24A 179.9(6)
C18A C10A C11A C12A 56.9(8)
C18A C10A C11A C16A -126.7(8)
C19A C10A C11A C12A -55.7(8)
C19A C10A C11A C16A 120.7(8)
C11A C10A C18A C4A 123.4(8)
C11A C10A C18A C17A -58.4(8)
C19A C10A C18A C4A -123.4(7)
C19A C10A C18A C17A 54.8(8)
C11A C10A C19A C5A -123.1(7)
C11A C10A C19A C20A 57.0(8)
C18A C10A C19A C5A 121.5(7)
C18A C10A C19A C20A -58.5(8)
C10A C11A C12A C9A -1.9(9)
C10A C11A C12A C13A 172.7(7)
C16A C11A C12A C9A -178.5(7)
C16A C11A C12A C13A -4.0(11)
C10A C11A C16A C15A -175.1(8)
C12A C11A C16A C15A 1.1(12)
C9A C12A C13A C14A 177.3(7)
C11A C12A C13A C14A 3.6(11)
C12A C13A C14A C15A -0.4(12)
C13A C14A C15A C16A -2.6(13)
C14A C15A C16A C11A 2.3(13)
C1A C17A C18A C4A 10.6(11)
C1A C17A C18A C10A -167.6(6)
C9A C17A C18A C4A -177.5(6)
C9A C17A C18A C10A 4.3(8)
C5A C19A C20A C8A -1.1(10)
C5A C19A C20A C9A -179.1(6)
C10A C19A C20A C8A 178.8(6)
C10A C19A C20A C9A 0.8(8)
C9A C23A C24A C25A 176.4(6)
C9A C23A C24A C29A -0.9(11)
C23A C24A C25A C26A -177.7(7)
C23A C24A C25A C30A 2.2(10)
C29A C24A C25A C26A -0.2(11)
C29A C24A C25A C30A 179.6(7)
C23A C24A C29A C28A 177.7(7)
C25A C24A C29A C28A 0.4(11)
C24A C25A C26A C27A -0.6(12)
C30A C25A C26A C27A 179.6(8)
C25A C26A C27A C28A 1.1(13)
C26A C27A C28A C29A -0.9(13)
C27A C28A C29A C24A 0.1(12)
C17B C1B C2B C3B -1.4(12)
C22B C1B C2B C3B -177.5(8)
C2B C1B C17B C9B -178.1(7)
C2B C1B C17B C18B -3.3(10)
C22B C1B C17B C9B -2.5(12)
C22B C1B C17B C18B 172.2(7)
C1B C2B C3B C4B 3.2(13)
C2B C3B C4B C18B -0.3(12)
C2B C3B C4B C21B 177.6(8)
C3B C4B C18B C10B 170.4(7)
C3B C4B C18B C17B -4.7(11)
C21B C4B C18B C10B -7.3(11)
C21B C4B C18B C17B 177.6(7)
C19B C5B C6B C7B -0.5(13)
C6B C5B C19B C10B -179.6(8)
C6B C5B C19B C20B -0.3(12)
C5B C6B C7B C8B 1.4(14)
C6B C7B C8B Br1B 179.3(7)
C6B C7B C8B C20B -1.6(13)
Br1B C8B C20B C9B -2.6(11)
Br1B C8B C20B C19B 179.8(5)
C7B C8B C20B C9B 178.4(7)
C7B C8B C20B C19B 0.8(11)
C17B C9B C12B C11B -50.6(8)
C17B C9B C12B C13B 135.8(7)
C20B C9B C12B C11B 56.6(7)
C20B C9B C12B C13B -117.0(8)
C23B C9B C12B C11B -179.5(6)
C23B C9B C12B C13B 6.8(10)
C12B C9B C17B C1B -138.5(7)
C12B C9B C17B C18B 46.5(7)
C20B C9B C17B C1B 113.3(8)
C20B C9B C17B C18B -61.8(7)
C23B C9B C17B C1B -14.0(10)
C23B C9B C17B C18B 170.9(6)
C12B C9B C20B C8B 126.1(8)
C12B C9B C20B C19B -56.2(7)
C17B C9B C20B C8B -120.7(8)
C17B C9B C20B C19B 57.0(7)
C23B C9B C20B C8B 7.1(11)
C23B C9B C20B C19B -175.2(6)
C12B C9B C23B C24B 62.6(8)
C17B C9B C23B C24B -62.1(9)
C20B C9B C23B C24B 178.2(6)
C18B C10B C11B C12B 55.0(8)
C18B C10B C11B C16B -126.6(7)
C19B C10B C11B C12B -56.5(7)
C19B C10B C11B C16B 121.9(8)
C11B C10B C18B C4B 125.1(7)
C11B C10B C18B C17B -59.3(8)
C19B C10B C18B C4B -122.3(7)
C19B C10B C18B C17B 53.2(8)
C11B C10B C19B C5B -124.0(7)
C11B C10B C19B C20B 56.6(8)
C18B C10B C19B C5B 121.4(7)
C18B C10B C19B C20B -57.9(8)
C10B C11B C12B C9B -0.7(8)
C10B C11B C12B C13B 173.6(6)
C16B C11B C12B C9B -179.1(7)
C16B C11B C12B C13B -4.8(11)
C10B C11B C16B C15B -174.0(7)
C12B C11B C16B C15B 4.2(11)
C9B C12B C13B C14B 176.0(7)
C11B C12B C13B C14B 2.5(11)
C12B C13B C14B C15B 0.2(12)
C13B C14B C15B C16B -0.9(12)
C14B C15B C16B C11B -1.2(12)
C1B C17B C18B C4B 6.6(11)
C1B C17B C18B C10B -168.9(6)
C9B C17B C18B C4B -177.9(6)
C9B C17B C18B C10B 6.7(8)
C5B C19B C20B C8B 0.1(11)
C5B C19B C20B C9B -177.9(7)
C10B C19B C20B C8B 179.5(6)
C10B C19B C20B C9B 1.5(8)
C9B C23B C24B C25B 179.9(6)
C9B C23B C24B C29B 1.1(11)
C23B C24B C25B C26B -178.6(7)
C23B C24B C25B C30B 1.6(10)
C29B C24B C25B C26B 0.2(11)
C29B C24B C25B C30B -179.5(7)
C23B C24B C29B C28B 178.6(7)
C25B C24B C29B C28B -0.2(11)
C24B C25B C26B C27B -0.3(13)
C30B C25B C26B C27B 179.5(9)
C25B C26B C27B C28B 0.3(14)
C26B C27B C28B C29B -0.2(14)
C27B C28B C29B C24B 0.2(13)
